data_7030386
loop_
_publ_author_name
'Kottalanka, Ravi K.'
'Adimulam, Harinath'
'Bhattacharjee, Jayeeta'
'Vignesh Babu, H.'
'Panda, Tarun K.'

_publ_section_title
;
 Bis(phosphinoselenoic amides) as versatile chelating ligands for alkaline
 earth metal (Mg, Ca, Sr and Ba) complexes: syntheses, structure and
 \e-caprolactone polymerisation.
;
_journal_issue 23
_journal_name_full 'Dalton transactions (Cambridge, England : 2003)'
_journal_page_first 8757
_journal_page_last 8766
_journal_paper_doi 10.1039/c4dt00669k
_journal_volume 43
_journal_year 2014
_chemical_formula_moiety 'C26 H26 N2 P2 Se2'
_chemical_formula_sum 'C26 H26 N2 P2 Se2'
_chemical_formula_weight 586.35
_chemical_name_systematic
;
 ?
;
_space_group_IT_number 15
_symmetry_cell_setting monoclinic
_symmetry_space_group_name_Hall '-C 2yc'
_symmetry_space_group_name_H-M 'C 1 2/c 1'
_atom_sites_solution_hydrogens geom
_atom_sites_solution_primary direct
_atom_sites_solution_secondary difmap
_audit_creation_method SHELXL-97
_cell_angle_alpha 90
_cell_angle_beta 102.372(6)
_cell_angle_gamma 90
_cell_formula_units_Z 4
_cell_length_a 23.2423(12)
_cell_length_b 12.0610(7)
_cell_length_c 9.2715(5)
_cell_measurement_reflns_used 2348
_cell_measurement_temperature 293(2)
_cell_measurement_theta_max 70.6333
_cell_measurement_theta_min 3.8921
_cell_volume 2538.7(2)
_computing_cell_refinement
'CrysAlisPro, Agilent Technologies,Version 1.171.35.19 (release 27-10-2011CrysAlis171 .NET)(compiled Oct 27'
_computing_data_collection
'CrysAlisPro, Agilent Technologies,Version 1.171.35.19 (release 27-10-2011CrysAlis171 .NET)(compiled Oct 27'
_computing_data_reduction
'CrysAlisPro, Agilent Technologies,Version 1.171.35.19 (release 27-10-2011CrysAlis171 .NET)(compiled Oct 27'
_computing_molecular_graphics 'ORTEP III & Olex 2.1'
_computing_publication_material WinGX
_computing_structure_refinement 'SHELXL-97 (Sheldrick, 2008)'
_computing_structure_solution 'SHELXL-97 (Sheldrick, 2008)'
_diffrn_ambient_temperature 293(2)
_diffrn_measured_fraction_theta_full 0.982
_diffrn_measured_fraction_theta_max 0.982
_diffrn_measurement_device_type 'SuperNova, Dual, Cu at zero, Eos'
_diffrn_radiation_monochromator mirror
_diffrn_radiation_source 'SuperNova (Cu) X-ray Source'
_diffrn_radiation_type CuK\a
_diffrn_radiation_wavelength 1.54184
_diffrn_reflns_av_R_equivalents 0.0296
_diffrn_reflns_av_sigmaI/netI 0.0372
_diffrn_reflns_limit_h_max 27
_diffrn_reflns_limit_h_min -28
_diffrn_reflns_limit_k_max 14
_diffrn_reflns_limit_k_min -14
_diffrn_reflns_limit_l_max 11
_diffrn_reflns_limit_l_min -8
_diffrn_reflns_number 4948
_diffrn_reflns_theta_full 70.74
_diffrn_reflns_theta_max 70.74
_diffrn_reflns_theta_min 3.89
_exptl_absorpt_coefficient_mu 4.957
_exptl_absorpt_correction_T_max 1.00000
_exptl_absorpt_correction_T_min 0.63448
_exptl_absorpt_correction_type multi-scan
_exptl_crystal_colour colorless
_exptl_crystal_density_diffrn 1.534
_exptl_crystal_density_method 'not measured'
_exptl_crystal_description needle
_exptl_crystal_F_000 1176
_exptl_crystal_size_max 0.25
_exptl_crystal_size_mid 0.23
_exptl_crystal_size_min 0.21
_refine_diff_density_max 0.417
_refine_diff_density_min -0.491
_refine_diff_density_rms 0.074
_refine_ls_extinction_method none
_refine_ls_goodness_of_fit_ref 1.024
_refine_ls_hydrogen_treatment constr
_refine_ls_matrix_type full
_refine_ls_number_parameters 145
_refine_ls_number_reflns 2396
_refine_ls_number_restraints 0
_refine_ls_restrained_S_all 1.024
_refine_ls_R_factor_all 0.0426
_refine_ls_R_factor_gt 0.0340
_refine_ls_shift/su_max 0.001
_refine_ls_shift/su_mean 0.000
_refine_ls_structure_factor_coef Fsqd
_refine_ls_weighting_details 'calc w=1/[\s^2^(Fo^2^)+(0.0506P)^2^+0.0000P] where P=(Fo^2^+2Fc^2^)/3'
_refine_ls_weighting_scheme calc
_refine_ls_wR_factor_gt 0.0867
_refine_ls_wR_factor_ref 0.0950
_reflns_number_gt 1993
_reflns_number_total 2396
_reflns_threshold_expression >2\s(I)
_cod_data_source_file c4dt00669k2.cif
_cod_data_source_block compound-1-Cis
_cod_depositor_comments 'Adding full bibliography for 7030386--7030393.cif.'
_cod_original_sg_symbol_H-M 'C 2/c '
_cod_database_code 7030386

loop_
_symmetry_equiv_pos_as_xyz
'x, y, z'
'-x, y, -z+1/2'
'x+1/2, y+1/2, z'
'-x+1/2, y+1/2, -z+1/2'
'-x, -y, -z'
'x, -y, z-1/2'
'-x+1/2, -y+1/2, -z'
'x+1/2, -y+1/2, z-1/2'

loop_
_atom_site_label
_atom_site_type_symbol
_atom_site_fract_x
_atom_site_fract_y
_atom_site_fract_z
_atom_site_U_iso_or_equiv
_atom_site_adp_type
_atom_site_occupancy
_atom_site_symmetry_multiplicity
_atom_site_calc_flag
_atom_site_refinement_flags
Se1 Se 0.414105(15) 0.74441(3) 0.07482(4) 0.04782(14) Uani 1 1 d .
P1 P 0.40225(3) 0.66151(6) 0.26790(7) 0.03550(18) Uani 1 1 d .
N1 N 0.45382(10) 0.57040(18) 0.3433(2) 0.0364(5) Uani 1 1 d .
H1 H 0.4722 0.5787 0.4335 0.044 Uiso 1 1 calc R
C1 C 0.33397(12) 0.5840(2) 0.2339(3) 0.0382(6) Uani 1 1 d .
C2 C 0.28468(14) 0.6286(3) 0.1412(4) 0.0530(8) Uani 1 1 d .
H2 H 0.2871 0.6971 0.0969 0.064 Uiso 1 1 calc R
C3 C 0.23183(15) 0.5716(4) 0.1144(4) 0.0678(10) Uani 1 1 d .
H3 H 0.1985 0.6029 0.0548 0.081 Uiso 1 1 calc R
C4 C 0.22842(15) 0.4689(3) 0.1756(4) 0.0647(10) Uani 1 1 d .
H4 H 0.1933 0.4293 0.1545 0.078 Uiso 1 1 calc R
C5 C 0.27729(16) 0.4248(3) 0.2685(4) 0.0614(9) Uani 1 1 d .
H5 H 0.2747 0.3560 0.3119 0.074 Uiso 1 1 calc R
C6 C 0.32988(14) 0.4812(3) 0.2978(4) 0.0503(7) Uani 1 1 d .
H6 H 0.3627 0.4505 0.3603 0.060 Uiso 1 1 calc R
C7 C 0.46822(12) 0.4761(2) 0.2573(3) 0.0411(6) Uani 1 1 d .
H7A H 0.4429 0.4780 0.1595 0.049 Uiso 1 1 calc R
H7B H 0.4602 0.4077 0.3046 0.049 Uiso 1 1 calc R
C8 C 0.40035(14) 0.7545(2) 0.4201(3) 0.0411(6) Uani 1 1 d .
C9 C 0.36795(19) 0.7283(3) 0.5243(4) 0.0607(10) Uani 1 1 d .
H9 H 0.3463 0.6629 0.5153 0.073 Uiso 1 1 calc R
C10 C 0.3676(2) 0.7985(4) 0.6414(4) 0.0790(13) Uani 1 1 d .
H10 H 0.3460 0.7800 0.7115 0.095 Uiso 1 1 calc R
C11 C 0.39909(19) 0.8957(4) 0.6546(4) 0.0787(12) Uani 1 1 d .
H11 H 0.3981 0.9436 0.7326 0.094 Uiso 1 1 calc R
C12 C 0.43211(17) 0.9223(3) 0.5527(5) 0.0745(11) Uani 1 1 d .
H12 H 0.4542 0.9872 0.5635 0.089 Uiso 1 1 calc R
C13 C 0.43255(14) 0.8525(3) 0.4340(4) 0.0565(8) Uani 1 1 d .
H13 H 0.4543 0.8712 0.3642 0.068 Uiso 1 1 calc R

loop_
_atom_site_aniso_label
_atom_site_aniso_U_11
_atom_site_aniso_U_22
_atom_site_aniso_U_33
_atom_site_aniso_U_23
_atom_site_aniso_U_13
_atom_site_aniso_U_12
Se1 0.0512(2) 0.0464(2) 0.0451(2) 0.01144(14) 0.00862(16) -0.00335(13)
P1 0.0367(4) 0.0316(3) 0.0378(3) 0.0018(3) 0.0070(3) -0.0004(3)
N1 0.0367(12) 0.0368(12) 0.0344(11) -0.0001(10) 0.0049(10) 0.0016(9)
C1 0.0375(15) 0.0359(14) 0.0424(14) -0.0012(12) 0.0113(12) 0.0004(11)
C2 0.0436(17) 0.0493(18) 0.0637(19) 0.0126(16) 0.0063(15) 0.0007(13)
C3 0.0374(18) 0.084(3) 0.076(2) 0.010(2) -0.0006(17) -0.0015(17)
C4 0.0425(18) 0.073(2) 0.078(2) -0.004(2) 0.0127(17) -0.0183(17)
C5 0.057(2) 0.0501(19) 0.081(2) 0.0077(18) 0.0221(18) -0.0115(15)
C6 0.0472(17) 0.0441(16) 0.0607(19) 0.0118(15) 0.0140(15) -0.0011(13)
C7 0.0436(16) 0.0310(13) 0.0495(16) 0.0001(12) 0.0117(13) -0.0031(11)
C8 0.0435(16) 0.0354(14) 0.0426(15) -0.0034(12) 0.0054(13) 0.0067(11)
C9 0.089(3) 0.0457(18) 0.0530(19) -0.0017(16) 0.028(2) -0.0062(17)
C10 0.117(4) 0.070(3) 0.060(2) -0.009(2) 0.041(2) -0.001(3)
C11 0.091(3) 0.073(3) 0.072(3) -0.032(2) 0.016(2) 0.001(2)
C12 0.066(2) 0.061(2) 0.097(3) -0.037(2) 0.017(2) -0.0125(18)
C13 0.0486(19) 0.0476(18) 0.075(2) -0.0136(17) 0.0171(17) -0.0060(14)

loop_
_atom_type_symbol
_atom_type_description
_atom_type_scat_dispersion_real
_atom_type_scat_dispersion_imag
_atom_type_scat_source
Se Se -0.7943 1.1372 'International Tables Vol C Tables 4.2.6.8 and 6.1.1.4'
P P 0.2955 0.4335 'International Tables Vol C Tables 4.2.6.8 and 6.1.1.4'
N N 0.0311 0.0180 'International Tables Vol C Tables 4.2.6.8 and 6.1.1.4'
C C 0.0181 0.0091 'International Tables Vol C Tables 4.2.6.8 and 6.1.1.4'
H H 0.0000 0.0000 'International Tables Vol C Tables 4.2.6.8 and 6.1.1.4'

loop_
_geom_angle_atom_site_label_1
_geom_angle_atom_site_label_2
_geom_angle_atom_site_label_3
_geom_angle
_geom_angle_site_symmetry_1
_geom_angle_site_symmetry_3
N1 P1 C1 104.94(12) . .
N1 P1 C8 102.55(12) . .
C1 P1 C8 106.78(13) . .
N1 P1 Se1 116.97(8) . .
C1 P1 Se1 111.35(9) . .
C8 P1 Se1 113.29(10) . .
C7 N1 P1 120.73(18) . .
C7 N1 H1 119.6 . .
P1 N1 H1 119.6 . .
C2 C1 C6 119.3(3) . .
C2 C1 P1 119.1(2) . .
C6 C1 P1 121.7(2) . .
C3 C2 C1 120.2(3) . .
C3 C2 H2 119.9 . .
C1 C2 H2 119.9 . .
C4 C3 C2 120.2(3) . .
C4 C3 H3 119.9 . .
C2 C3 H3 119.9 . .
C3 C4 C5 119.7(3) . .
C3 C4 H4 120.2 . .
C5 C4 H4 120.2 . .
C6 C5 C4 120.8(3) . .
C6 C5 H5 119.6 . .
C4 C5 H5 119.6 . .
C5 C6 C1 119.9(3) . .
C5 C6 H6 120.1 . .
C1 C6 H6 120.1 . .
N1 C7 C7 112.9(2) . 2_655
N1 C7 H7A 109.0 . .
C7 C7 H7A 109.0 2_655 .
N1 C7 H7B 109.0 . .
C7 C7 H7B 109.0 2_655 .
H7A C7 H7B 107.8 . .
C9 C8 C13 119.5(3) . .
C9 C8 P1 120.7(2) . .
C13 C8 P1 119.8(2) . .
C10 C9 C8 120.4(4) . .
C10 C9 H9 119.8 . .
C8 C9 H9 119.8 . .
C11 C10 C9 120.1(4) . .
C11 C10 H10 119.9 . .
C9 C10 H10 119.9 . .
C10 C11 C12 120.1(4) . .
C10 C11 H11 119.9 . .
C12 C11 H11 119.9 . .
C11 C12 C13 120.2(4) . .
C11 C12 H12 119.9 . .
C13 C12 H12 119.9 . .
C12 C13 C8 119.6(3) . .
C12 C13 H13 120.2 . .
C8 C13 H13 120.2 . .

loop_
_geom_bond_atom_site_label_1
_geom_bond_atom_site_label_2
_geom_bond_distance
_geom_bond_site_symmetry_2
Se1 P1 2.1194(7) .
P1 N1 1.665(2) .
P1 C1 1.810(3) .
P1 C8 1.810(3) .
N1 C7 1.468(3) .
N1 H1 0.8600 .
C1 C2 1.385(4) .
C1 C6 1.386(4) .
C2 C3 1.383(5) .
C2 H2 0.9300 .
C3 C4 1.371(5) .
C3 H3 0.9300 .
C4 C5 1.377(5) .
C4 H4 0.9300 .
C5 C6 1.374(4) .
C5 H5 0.9300 .
C6 H6 0.9300 .
C7 C7 1.512(5) 2_655
C7 H7A 0.9700 .
C7 H7B 0.9700 .
C8 C9 1.383(5) .
C8 C13 1.391(4) .
C9 C10 1.378(5) .
C9 H9 0.9300 .
C10 C11 1.373(6) .
C10 H10 0.9300 .
C11 C12 1.377(6) .
C11 H11 0.9300 .
C12 C13 1.387(5) .
C12 H12 0.9300 .
C13 H13 0.9300 .

loop_
_geom_torsion_atom_site_label_1
_geom_torsion_atom_site_label_2
_geom_torsion_atom_site_label_3
_geom_torsion_atom_site_label_4
_geom_torsion
_geom_torsion_site_symmetry_4
C1 P1 N1 C7 66.4(2) .
C8 P1 N1 C7 177.8(2) .
Se1 P1 N1 C7 -57.6(2) .
N1 P1 C1 C2 -165.2(2) .
C8 P1 C1 C2 86.4(3) .
Se1 P1 C1 C2 -37.7(3) .
N1 P1 C1 C6 14.6(3) .
C8 P1 C1 C6 -93.8(3) .
Se1 P1 C1 C6 142.1(2) .
C6 C1 C2 C3 0.8(5) .
P1 C1 C2 C3 -179.4(3) .
C1 C2 C3 C4 -2.1(6) .
C2 C3 C4 C5 2.5(6) .
C3 C4 C5 C6 -1.6(6) .
C4 C5 C6 C1 0.3(5) .
C2 C1 C6 C5 0.1(5) .
P1 C1 C6 C5 -179.6(3) .
P1 N1 C7 C7 119.7(3) 2_655
N1 P1 C8 C9 -82.9(3) .
C1 P1 C8 C9 27.2(3) .
Se1 P1 C8 C9 150.1(3) .
N1 P1 C8 C13 96.1(3) .
C1 P1 C8 C13 -153.9(3) .
Se1 P1 C8 C13 -30.9(3) .
C13 C8 C9 C10 -0.2(6) .
P1 C8 C9 C10 178.8(3) .
C8 C9 C10 C11 0.6(7) .
C9 C10 C11 C12 -1.3(7) .
C10 C11 C12 C13 1.6(7) .
C11 C12 C13 C8 -1.2(6) .
C9 C8 C13 C12 0.5(5) .
P1 C8 C13 C12 -178.5(3) .
